data_2300170
loop_
_publ_author_name
'Seredyuk, Maksym'
'Gaspar, Ana B.'
'Kusz, Joachim'
'Bednarek, Gabriela'
'G\"utlich, Philipp'

_publ_section_title
;
 Variable-temperature X-ray crystal structure determinations of
 {Fe[tren(6-Mepy)~3~]}(ClO~4~)~2~ and {Zn[tren(6-Mepy)~3~]}(ClO~4~)~2~
 compounds: correlation of the structural data with magnetic and
 M\"ossbauer spectroscopy data
;
_journal_issue 6
_journal_name_full 'Journal of Applied Crystallography'
_journal_page_first 1135
_journal_page_last 1145
_journal_paper_doi 10.1107/S0021889807048571
_journal_volume 40
_journal_year 2007
_chemical_formula_sum 'C27 H33 Cl2 Fe N7 O8'
_chemical_formula_weight 710.35
_chemical_name_systematic
;
 ?
;
_space_group_IT_number 14
_symmetry_cell_setting monoclinic
_symmetry_space_group_name_Hall '-P 2ybc'
_symmetry_space_group_name_H-M 'P 1 21/c 1'
_atom_sites_solution_hydrogens geom
_atom_sites_solution_primary direct
_atom_sites_solution_secondary difmap
_audit_creation_method SHELXL-97
_cell_angle_alpha 90.00
_cell_angle_beta 91.432(3)
_cell_angle_gamma 90.00
_cell_formula_units_Z 4
_cell_length_a 10.3663(4)
_cell_length_b 19.2603(6)
_cell_length_c 15.1373(5)
_cell_measurement_temperature 230(2)
_cell_volume 3021.34(18)
_computing_cell_refinement
;
CrysAlis RED, Oxford Diffraction Ltd.,
Version 1.171.29.2 (release 20-01-2006 CrysAlis171 .NET)
(compiled Jan 20 2006,12:36:28)
;
_computing_data_collection
;
CrysAlis CCD, Oxford Diffraction Ltd.,
Version 1.171.29.2 (release 20-01-2006 CrysAlis171 .NET)
(compiled Jan 20 2006,12:36:28)
;
_computing_data_reduction
;
CrysAlis RED, Oxford Diffraction Ltd.,
Version 1.171.29.2 (release 20-01-2006 CrysAlis171 .NET)
(compiled Jan 20 2006,12:36:28)
;
_computing_structure_refinement 'SHELXL-97 (Sheldrick, 1997)'
_computing_structure_solution 'SHELXS-97 (Sheldrick, 1990)'
_diffrn_ambient_temperature 230(2)
_diffrn_detector_area_resol_mean 16.0328
_diffrn_measured_fraction_theta_full 0.997
_diffrn_measured_fraction_theta_max 0.890
_diffrn_measurement_device_type KM4_CCD_Sapphire3
_diffrn_measurement_method \q-scan
_diffrn_radiation_monochromator graphite
_diffrn_radiation_source 'fine-focus sealed tube'
_diffrn_radiation_type MoK\a
_diffrn_radiation_wavelength 0.71073
_diffrn_reflns_av_R_equivalents 0.0204
_diffrn_reflns_av_sigmaI/netI 0.0395
_diffrn_reflns_limit_h_max 15
_diffrn_reflns_limit_h_min -15
_diffrn_reflns_limit_k_max 21
_diffrn_reflns_limit_k_min -28
_diffrn_reflns_limit_l_max 21
_diffrn_reflns_limit_l_min -22
_diffrn_reflns_number 28711
_diffrn_reflns_theta_full 25.00
_diffrn_reflns_theta_max 32.84
_diffrn_reflns_theta_min 2.89
_exptl_absorpt_coefficient_mu 0.738
_exptl_absorpt_correction_T_max 0.92540
_exptl_absorpt_correction_T_min 0.89188
_exptl_absorpt_correction_type multi-scan
_exptl_absorpt_process_details
;
CrysAlis RED, Oxford Diffraction Ltd.,
Version 1.171.29.2 (release 20-01-2006 CrysAlis171 .NET)
(compiled Jan 20 2006,12:36:28)
Empirical absorption correction using spherical harmonics,
implemented in SCALE3 ABSPACK scaling algorithm.
;
_exptl_crystal_colour 'dark red'
_exptl_crystal_density_diffrn 1.562
_exptl_crystal_density_method 'not measured'
_exptl_crystal_description polyhedron
_exptl_crystal_F_000 1472
_exptl_crystal_size_max 0.34
_exptl_crystal_size_mid 0.29
_exptl_crystal_size_min 0.10
_refine_diff_density_max 1.027
_refine_diff_density_min -1.162
_refine_ls_extinction_method none
_refine_ls_goodness_of_fit_ref 1.000
_refine_ls_hydrogen_treatment constr
_refine_ls_matrix_type full
_refine_ls_number_parameters 409
_refine_ls_number_reflns 10014
_refine_ls_number_restraints 0
_refine_ls_restrained_S_all 1.000
_refine_ls_R_factor_all 0.0771
_refine_ls_R_factor_gt 0.0467
_refine_ls_shift/su_max 0.001
_refine_ls_shift/su_mean 0.000
_refine_ls_structure_factor_coef Fsqd
_refine_ls_weighting_details 'calc w=1/[\s^2^(Fo^2^)+(0.0945P)^2^+0.0000P] where P=(Fo^2^+2Fc^2^)/3'
_refine_ls_weighting_scheme calc
_refine_ls_wR_factor_gt 0.1394
_refine_ls_wR_factor_ref 0.1494
_reflns_number_gt 6362
_reflns_number_total 10014
_reflns_threshold_expression >2sigma(I)
_cod_data_source_file aj5096.cif
_cod_data_source_block 1-Fe_230
_cod_original_sg_symbol_H-M 'P 21/c'
_cod_database_code 2300170

loop_
_symmetry_equiv_pos_as_xyz
'x, y, z'
'-x, y+1/2, -z+1/2'
'-x, -y, -z'
'x, -y-1/2, z-1/2'

loop_
_atom_site_type_symbol
_atom_site_label
_atom_site_fract_x
_atom_site_fract_y
_atom_site_fract_z
_atom_site_U_iso_or_equiv
_atom_site_adp_type
_atom_site_calc_flag
_atom_site_refinement_flags
_atom_site_occupancy
_atom_site_disorder_assembly
_atom_site_disorder_group
Fe Fe1 0.69498(3) 0.071374(13) 0.740110(17) 0.02622(8) Uani d . 1 . .
Cl Cl1 1.35954(6) 0.31774(3) 0.53925(4) 0.04402(14) Uani d . 1 . .
Cl Cl2 1.22325(7) -0.14610(3) 0.69698(5) 0.05437(17) Uani d . 1 . .
N N1 0.6118(2) 0.09533(10) 0.62168(13) 0.0430(4) Uani d . 1 . .
N N2 0.83295(19) 0.14510(9) 0.69083(12) 0.0390(4) Uani d . 1 . .
N N3 0.76378(16) 0.05498(9) 0.87417(11) 0.0329(4) Uani d . 1 . .
N N4 0.61594(16) 0.15324(9) 0.80204(12) 0.0353(4) Uani d . 1 . .
N N5 0.55747(17) 0.00281(10) 0.77127(12) 0.0386(4) Uani d . 1 . .
N N6 0.76346(18) -0.02199(9) 0.67616(11) 0.0363(4) Uani d . 1 . .
N N7 0.3740(3) 0.11039(11) 0.71979(15) 0.0600(6) Uani d . 1 . .
O O1 1.3273(3) 0.30759(14) 0.62829(15) 0.0970(9) Uani d . 1 . .
O O2 1.4383(2) 0.26197(10) 0.50892(15) 0.0728(6) Uani d . 1 . .
O O3 1.2410(3) 0.31970(13) 0.48832(18) 0.0863(7) Uani d . 1 . .
O O7 1.1660(3) -0.20551(12) 0.65812(17) 0.0984(9) Uani d . 1 . .
O O5 1.2991(5) -0.1172(3) 0.6381(2) 0.197(3) Uani d . 1 . .
O O6 1.1275(3) -0.10034(19) 0.7243(2) 0.1346(14) Uani d . 1 . .
O O4 1.4222(2) 0.38255(11) 0.5289(2) 0.0865(7) Uani d . 1 . .
O O8 1.2964(3) -0.16076(17) 0.77537(17) 0.1014(9) Uani d . 1 . .
C C1 0.5676(2) -0.05784(12) 0.74110(17) 0.0445(5) Uani d . 1 . .
H H11 0.5073 -0.0923 0.7553 0.053 Uiso calc R 1 . .
C C2 0.6749(2) -0.07356(11) 0.68346(15) 0.0410(5) Uani d . 1 . .
C C3 0.6852(3) -0.13743(13) 0.64240(19) 0.0539(6) Uani d . 1 . .
H H13 0.6208 -0.1713 0.6488 0.065 Uiso calc R 1 . .
C C4 0.7910(3) -0.15043(13) 0.59222(19) 0.0569(7) Uani d . 1 . .
H H14 0.7997 -0.1930 0.5626 0.068 Uiso calc R 1 . .
C C5 0.8821(3) -0.10080(13) 0.58630(16) 0.0512(6) Uani d . 1 . .
H H15 0.9563 -0.1097 0.5537 0.061 Uiso calc R 1 . .
C C6 0.8684(2) -0.03602(11) 0.62791(14) 0.0407(5) Uani d . 1 . .
C C7 0.6735(3) 0.13791(13) 0.57422(15) 0.0478(6) Uani d . 1 . .
H H17 0.6416 0.1503 0.5177 0.057 Uiso calc R 1 . .
C C8 0.7939(3) 0.16710(12) 0.60861(15) 0.0440(5) Uani d . 1 . .
C C9 0.8632(3) 0.21329(14) 0.55939(19) 0.0576(7) Uani d . 1 . .
H H19 0.8339 0.2262 0.5025 0.069 Uiso calc R 1 . .
C C10 0.9764(3) 0.24051(15) 0.5947(2) 0.0668(8) Uani d . 1 . .
H H110 1.0258 0.2722 0.5625 0.080 Uiso calc R 1 . .
C C11 1.0150(3) 0.21982(14) 0.6789(2) 0.0610(7) Uani d . 1 . .
H H111 1.0910 0.2381 0.7048 0.073 Uiso calc R 1 . .
C C12 0.9424(2) 0.17235(12) 0.72531(17) 0.0440(5) Uani d . 1 . .
C C13 0.6461(2) 0.16056(12) 0.88344(15) 0.0405(5) Uani d . 1 . .
H H113 0.6198 0.2001 0.9145 0.049 Uiso calc R 1 . .
C C14 0.7213(2) 0.10712(12) 0.92732(14) 0.0380(5) Uani d . 1 . .
C C15 0.7420(2) 0.10823(14) 1.01797(15) 0.0477(6) Uani d . 1 . .
H H115 0.7133 0.1460 1.0516 0.057 Uiso calc R 1 . .
C C16 0.8044(2) 0.05392(16) 1.05778(16) 0.0513(6) Uani d . 1 . .
H H116 0.8205 0.0537 1.1192 0.062 Uiso calc R 1 . .
C C17 0.8435(2) -0.00052(15) 1.00606(15) 0.0467(6) Uani d . 1 . .
H H117 0.8831 -0.0394 1.0327 0.056 Uiso calc R 1 . .
C C18 0.8249(2) 0.00126(12) 0.91451(14) 0.0377(4) Uani d . 1 . .
C C19 0.5255(2) 0.20399(11) 0.76260(18) 0.0449(5) Uani d . 1 . .
H H119 0.5486 0.2133 0.7014 0.054 Uiso calc R 1 . .
H H219 0.5307 0.2477 0.7956 0.054 Uiso calc R 1 . .
C C20 0.3890(2) 0.17556(12) 0.76489(18) 0.0462(5) Uani d . 1 . .
H H120 0.3649 0.1696 0.8266 0.055 Uiso calc R 1 . .
H H220 0.3298 0.2095 0.7377 0.055 Uiso calc R 1 . .
C C21 0.4462(2) 0.01823(14) 0.82634(17) 0.0517(6) Uani d . 1 . .
H H121 0.4721 0.0509 0.8732 0.062 Uiso calc R 1 . .
H H221 0.4164 -0.0246 0.8543 0.062 Uiso calc R 1 . .
C C22 0.3362(2) 0.04968(14) 0.7701(2) 0.0563(7) Uani d . 1 . .
H H122 0.3030 0.0143 0.7290 0.068 Uiso calc R 1 . .
H H222 0.2659 0.0627 0.8089 0.068 Uiso calc R 1 . .
C C23 0.4863(3) 0.06961(14) 0.58731(19) 0.0573(7) Uani d . 1 . .
H H123 0.4785 0.0201 0.6010 0.069 Uiso calc R 1 . .
H H223 0.4827 0.0747 0.5229 0.069 Uiso calc R 1 . .
C C24 0.3735(3) 0.10859(14) 0.62660(18) 0.0540(6) Uani d . 1 . .
H H124 0.3740 0.1564 0.6045 0.065 Uiso calc R 1 . .
H H224 0.2929 0.0869 0.6055 0.065 Uiso calc R 1 . .
C C30 0.8766(2) -0.05660(12) 0.85977(16) 0.0436(5) Uani d . 1 . .
H H130 0.8059 -0.0859 0.8392 0.065 Uiso calc R 1 . .
H H230 0.9370 -0.0840 0.8952 0.065 Uiso calc R 1 . .
H H330 0.9204 -0.0375 0.8094 0.065 Uiso calc R 1 . .
C C31 0.9728(3) 0.01721(12) 0.62131(19) 0.0519(6) Uani d . 1 . .
H H131 0.9411 0.0564 0.5869 0.078 Uiso calc R 1 . .
H H231 1.0465 -0.0031 0.5926 0.078 Uiso calc R 1 . .
H H331 0.9985 0.0328 0.6801 0.078 Uiso calc R 1 . .
C C32 0.9908(2) 0.14948(14) 0.81429(18) 0.0509(6) Uani d . 1 . .
H H132 0.9329 0.1660 0.8590 0.076 Uiso calc R 1 . .
H H232 1.0764 0.1684 0.8256 0.076 Uiso calc R 1 . .
H H332 0.9947 0.0992 0.8161 0.076 Uiso calc R 1 . .

loop_
_atom_site_aniso_label
_atom_site_aniso_U_11
_atom_site_aniso_U_22
_atom_site_aniso_U_33
_atom_site_aniso_U_12
_atom_site_aniso_U_13
_atom_site_aniso_U_23
Fe1 0.03025(15) 0.02314(13) 0.02533(13) -0.00086(10) 0.00197(10) 0.00038(9)
Cl1 0.0518(3) 0.0369(3) 0.0440(3) -0.0043(2) 0.0124(2) 0.0026(2)
Cl2 0.0562(4) 0.0461(3) 0.0606(4) 0.0038(3) -0.0042(3) -0.0068(3)
N1 0.0472(11) 0.0396(10) 0.0420(10) 0.0076(8) -0.0077(8) -0.0091(8)
N2 0.0435(10) 0.0324(9) 0.0414(10) 0.0088(7) 0.0052(8) -0.0025(7)
N3 0.0287(8) 0.0363(8) 0.0342(9) -0.0049(6) 0.0063(7) -0.0019(7)
N4 0.0301(9) 0.0294(8) 0.0467(10) -0.0003(6) 0.0071(7) -0.0013(7)
N5 0.0287(9) 0.0456(10) 0.0415(10) -0.0024(7) 0.0012(7) 0.0164(8)
N6 0.0419(10) 0.0326(8) 0.0342(9) -0.0067(7) -0.0044(7) 0.0079(7)
N7 0.0922(18) 0.0366(10) 0.0505(13) -0.0124(11) -0.0140(12) 0.0056(9)
O1 0.138(2) 0.0970(18) 0.0583(14) 0.0456(17) 0.0376(14) 0.0250(12)
O2 0.0812(15) 0.0495(11) 0.0896(16) 0.0076(10) 0.0411(12) 0.0010(10)
O3 0.0748(16) 0.0918(18) 0.0917(18) -0.0023(13) -0.0139(13) -0.0233(14)
O7 0.166(3) 0.0569(13) 0.0725(15) -0.0316(15) -0.0008(16) -0.0169(11)
O5 0.258(5) 0.288(6) 0.0450(15) -0.155(5) 0.033(2) -0.031(2)
O6 0.130(3) 0.134(3) 0.137(3) 0.077(2) -0.046(2) -0.060(2)
O4 0.0769(16) 0.0488(12) 0.135(2) -0.0155(11) 0.0175(15) 0.0052(13)
O8 0.105(2) 0.133(2) 0.0654(15) 0.0349(18) -0.0192(14) -0.0187(15)
C1 0.0350(11) 0.0437(12) 0.0542(14) -0.0098(9) -0.0064(10) 0.0167(10)
C2 0.0436(12) 0.0359(10) 0.0430(12) -0.0089(9) -0.0104(9) 0.0094(9)
C3 0.0630(17) 0.0362(12) 0.0617(16) -0.0128(11) -0.0122(13) -0.0002(11)
C4 0.0766(19) 0.0393(12) 0.0544(15) -0.0026(12) -0.0064(14) -0.0085(11)
C5 0.0675(17) 0.0453(13) 0.0408(13) 0.0020(12) 0.0025(11) -0.0006(10)
C6 0.0501(13) 0.0382(11) 0.0339(11) -0.0016(9) 0.0021(9) 0.0055(8)
C7 0.0602(16) 0.0496(13) 0.0334(11) 0.0157(11) -0.0021(10) -0.0036(10)
C8 0.0564(14) 0.0370(11) 0.0390(11) 0.0129(10) 0.0114(10) 0.0014(9)
C9 0.077(2) 0.0465(13) 0.0505(15) 0.0124(13) 0.0195(14) 0.0080(11)
C10 0.078(2) 0.0492(15) 0.075(2) 0.0044(14) 0.0338(17) 0.0109(14)
C11 0.0545(16) 0.0486(14) 0.081(2) -0.0025(12) 0.0173(14) -0.0018(14)
C12 0.0422(12) 0.0366(11) 0.0537(14) 0.0054(9) 0.0083(10) -0.0072(9)
C13 0.0370(11) 0.0391(11) 0.0461(12) -0.0029(9) 0.0119(9) -0.0126(9)
C14 0.0306(10) 0.0477(12) 0.0361(11) -0.0066(9) 0.0079(8) -0.0096(9)
C15 0.0356(12) 0.0700(17) 0.0379(12) -0.0110(11) 0.0094(9) -0.0137(11)
C16 0.0366(12) 0.0853(19) 0.0321(11) -0.0135(12) 0.0052(9) -0.0002(11)
C17 0.0333(12) 0.0672(16) 0.0396(12) -0.0078(11) 0.0005(9) 0.0088(11)
C18 0.0282(10) 0.0463(12) 0.0385(11) -0.0070(8) 0.0008(8) 0.0044(9)
C19 0.0405(12) 0.0276(10) 0.0667(15) 0.0030(9) 0.0035(11) 0.0008(10)
C20 0.0385(12) 0.0420(12) 0.0585(15) 0.0051(9) 0.0074(10) 0.0006(10)
C21 0.0348(12) 0.0609(15) 0.0602(15) 0.0045(11) 0.0163(11) 0.0255(12)
C22 0.0350(12) 0.0422(12) 0.091(2) -0.0053(10) -0.0036(13) 0.0197(13)
C23 0.0568(16) 0.0590(16) 0.0548(15) 0.0061(12) -0.0224(12) -0.0194(12)
C24 0.0514(15) 0.0550(15) 0.0548(15) 0.0090(12) -0.0175(12) 0.0029(12)
C30 0.0433(12) 0.0408(11) 0.0465(13) 0.0041(9) -0.0064(10) 0.0059(9)
C31 0.0513(15) 0.0373(11) 0.0682(17) -0.0004(10) 0.0256(12) 0.0008(11)
C32 0.0406(13) 0.0533(14) 0.0585(15) -0.0069(11) -0.0041(11) 0.0001(12)

loop_
_atom_type_symbol
_atom_type_description
_atom_type_scat_dispersion_real
_atom_type_scat_dispersion_imag
_atom_type_scat_source
C C 0.0033 0.0016 'International Tables Vol C Tables 4.2.6.8 and 6.1.1.4'
H H 0.0000 0.0000 'International Tables Vol C Tables 4.2.6.8 and 6.1.1.4'
N N 0.0061 0.0033 'International Tables Vol C Tables 4.2.6.8 and 6.1.1.4'
O O 0.0106 0.0060 'International Tables Vol C Tables 4.2.6.8 and 6.1.1.4'
Cl Cl 0.1484 0.1585 'International Tables Vol C Tables 4.2.6.8 and 6.1.1.4'
Fe Fe 0.3463 0.8444 'International Tables Vol C Tables 4.2.6.8 and 6.1.1.4'

loop_
_geom_angle_atom_site_label_1
_geom_angle_atom_site_label_2
_geom_angle_atom_site_label_3
_geom_angle_site_symmetry_1
_geom_angle_site_symmetry_3
_geom_angle
_geom_angle_publ_flag
N5 Fe1 N4 . . 96.08(8) ?
N5 Fe1 N1 . . 93.93(8) ?
N4 Fe1 N1 . . 93.69(8) ?
N5 Fe1 N3 . . 84.42(7) ?
N4 Fe1 N3 . . 78.82(7) ?
N1 Fe1 N3 . . 172.08(7) ?
N5 Fe1 N2 . . 173.17(7) ?
N4 Fe1 N2 . . 85.81(7) ?
N1 Fe1 N2 . . 79.37(8) ?
N3 Fe1 N2 . . 102.40(7) ?
N5 Fe1 N6 . . 78.57(7) ?
N4 Fe1 N6 . . 174.60(7) ?
N1 Fe1 N6 . . 86.02(7) ?
N3 Fe1 N6 . . 101.20(6) ?
N2 Fe1 N6 . . 99.42(7) ?
O1 Cl1 O4 . . 110.35(18) ?
O1 Cl1 O2 . . 110.68(13) ?
O4 Cl1 O2 . . 111.02(14) ?
O1 Cl1 O3 . . 107.27(18) ?
O4 Cl1 O3 . . 107.83(16) ?
O2 Cl1 O3 . . 109.58(15) ?
O5 Cl2 O6 . . 111.8(3) ?
O5 Cl2 O7 . . 108.1(2) ?
O6 Cl2 O7 . . 109.9(2) ?
O5 Cl2 O8 . . 109.4(3) ?
O6 Cl2 O8 . . 104.25(18) ?
O7 Cl2 O8 . . 113.41(19) ?
C7 N1 C23 . . 118.0(2) ?
C7 N1 Fe1 . . 115.94(17) ?
C23 N1 Fe1 . . 126.08(18) ?
C12 N2 C8 . . 117.4(2) ?
C12 N2 Fe1 . . 133.01(16) ?
C8 N2 Fe1 . . 109.55(16) ?
C18 N3 C14 . . 116.82(19) ?
C18 N3 Fe1 . . 132.65(14) ?
C14 N3 Fe1 . . 110.01(14) ?
C13 N4 C19 . . 117.30(19) ?
C13 N4 Fe1 . . 116.34(15) ?
C19 N4 Fe1 . . 126.35(16) ?
C1 N5 C21 . . 117.8(2) ?
C1 N5 Fe1 . . 117.31(16) ?
C21 N5 Fe1 . . 124.89(17) ?
C6 N6 C2 . . 116.9(2) ?
C6 N6 Fe1 . . 133.08(15) ?
C2 N6 Fe1 . . 109.88(15) ?
C24 N7 C20 . . 119.6(2) ?
C24 N7 C22 . . 120.6(2) ?
C20 N7 C22 . . 118.8(2) ?
N5 C1 C2 . . 118.7(2) ?
N5 C1 H11 . . 120.7 ?
C2 C1 H11 . . 120.7 ?
N6 C2 C3 . . 123.6(2) ?
N6 C2 C1 . . 115.0(2) ?
C3 C2 C1 . . 121.4(2) ?
C4 C3 C2 . . 118.8(2) ?
C4 C3 H13 . . 120.6 ?
C2 C3 H13 . . 120.6 ?
C5 C4 C3 . . 118.6(2) ?
C5 C4 H14 . . 120.7 ?
C3 C4 H14 . . 120.7 ?
C4 C5 C6 . . 121.4(3) ?
C4 C5 H15 . . 119.3 ?
C6 C5 H15 . . 119.3 ?
N6 C6 C5 . . 120.7(2) ?
N6 C6 C31 . . 119.5(2) ?
C5 C6 C31 . . 119.8(2) ?
N1 C7 C8 . . 119.1(2) ?
N1 C7 H17 . . 120.4 ?
C8 C7 H17 . . 120.4 ?
N2 C8 C9 . . 123.2(3) ?
N2 C8 C7 . . 116.0(2) ?
C9 C8 C7 . . 120.8(2) ?
C8 C9 C10 . . 119.1(3) ?
C8 C9 H19 . . 120.4 ?
C10 C9 H19 . . 120.4 ?
C9 C10 C11 . . 118.0(3) ?
C9 C10 H110 . . 121.0 ?
C11 C10 H110 . . 121.0 ?
C10 C11 C12 . . 120.5(3) ?
C10 C11 H111 . . 119.7 ?
C12 C11 H111 . . 119.7 ?
N2 C12 C11 . . 121.7(3) ?
N2 C12 C32 . . 119.8(2) ?
C11 C12 C32 . . 118.5(2) ?
N4 C13 C14 . . 118.95(19) ?
N4 C13 H113 . . 120.5 ?
C14 C13 H113 . . 120.5 ?
N3 C14 C15 . . 123.4(2) ?
N3 C14 C13 . . 115.57(19) ?
C15 C14 C13 . . 120.9(2) ?
C16 C15 C14 . . 119.1(2) ?
C16 C15 H115 . . 120.4 ?
C14 C15 H115 . . 120.4 ?
C15 C16 C17 . . 118.5(2) ?
C15 C16 H116 . . 120.8 ?
C17 C16 H116 . . 120.8 ?
C16 C17 C18 . . 120.8(2) ?
C16 C17 H117 . . 119.6 ?
C18 C17 H117 . . 119.6 ?
N3 C18 C17 . . 121.3(2) ?
N3 C18 C30 . . 119.38(19) ?
C17 C18 C30 . . 119.3(2) ?
N4 C19 C20 . . 109.64(18) ?
N4 C19 H119 . . 109.7 ?
C20 C19 H119 . . 109.7 ?
N4 C19 H219 . . 109.7 ?
C20 C19 H219 . . 109.7 ?
H119 C19 H219 . . 108.2 ?
N7 C20 C19 . . 113.2(2) ?
N7 C20 H120 . . 108.9 ?
C19 C20 H120 . . 108.9 ?
N7 C20 H220 . . 108.9 ?
C19 C20 H220 . . 108.9 ?
H120 C20 H220 . . 107.7 ?
N5 C21 C22 . . 110.4(2) ?
N5 C21 H121 . . 109.6 ?
C22 C21 H121 . . 109.6 ?
N5 C21 H221 . . 109.6 ?
C22 C21 H221 . . 109.6 ?
H121 C21 H221 . . 108.1 ?
N7 C22 C21 . . 113.8(2) ?
N7 C22 H122 . . 108.8 ?
C21 C22 H122 . . 108.8 ?
N7 C22 H222 . . 108.8 ?
C21 C22 H222 . . 108.8 ?
H122 C22 H222 . . 107.7 ?
N1 C23 C24 . . 112.1(2) ?
N1 C23 H123 . . 109.2 ?
C24 C23 H123 . . 109.2 ?
N1 C23 H223 . . 109.2 ?
C24 C23 H223 . . 109.2 ?
H123 C23 H223 . . 107.9 ?
N7 C24 C23 . . 114.7(2) ?
N7 C24 H124 . . 108.6 ?
C23 C24 H124 . . 108.6 ?
N7 C24 H224 . . 108.6 ?
C23 C24 H224 . . 108.6 ?
H124 C24 H224 . . 107.6 ?
C18 C30 H130 . . 109.5 ?
C18 C30 H230 . . 109.5 ?
H130 C30 H230 . . 109.5 ?
C18 C30 H330 . . 109.5 ?
H130 C30 H330 . . 109.5 ?
H230 C30 H330 . . 109.5 ?
C6 C31 H131 . . 109.5 ?
C6 C31 H231 . . 109.5 ?
H131 C31 H231 . . 109.5 ?
C6 C31 H331 . . 109.5 ?
H131 C31 H331 . . 109.5 ?
H231 C31 H331 . . 109.5 ?
C12 C32 H132 . . 109.5 ?
C12 C32 H232 . . 109.5 ?
H132 C32 H232 . . 109.5 ?
C12 C32 H332 . . 109.5 ?
H132 C32 H332 . . 109.5 ?
H232 C32 H332 . . 109.5 ?

loop_
_geom_bond_atom_site_label_1
_geom_bond_atom_site_label_2
_geom_bond_site_symmetry_2
_geom_bond_distance
_geom_bond_publ_flag
Fe1 N5 . 2.0080(18) ?
Fe1 N4 . 2.0186(17) ?
Fe1 N1 . 2.0233(19) ?
Fe1 N3 . 2.1574(18) ?
Fe1 N2 . 2.161(2) ?
Fe1 N6 . 2.1700(19) ?
Cl1 O1 . 1.410(2) ?
Cl1 O4 . 1.418(2) ?
Cl1 O2 . 1.432(2) ?
Cl1 O3 . 1.435(3) ?
Cl2 O5 . 1.325(3) ?
Cl2 O6 . 1.397(3) ?
Cl2 O7 . 1.411(2) ?
Cl2 O8 . 1.420(3) ?
N1 C7 . 1.273(3) ?
N1 C23 . 1.474(3) ?
N2 C12 . 1.344(3) ?
N2 C8 . 1.366(3) ?
N3 C18 . 1.351(3) ?
N3 C14 . 1.367(3) ?
N4 C13 . 1.272(3) ?
N4 C19 . 1.471(3) ?
N5 C1 . 1.260(3) ?
N5 C21 . 1.470(3) ?
N6 C6 . 1.352(3) ?
N6 C2 . 1.359(3) ?
N7 C24 . 1.411(3) ?
N7 C20 . 1.435(3) ?
N7 C22 . 1.454(3) ?
C1 C2 . 1.462(4) ?
C1 H11 . 0.9400 ?
C2 C3 . 1.384(3) ?
C3 C4 . 1.373(4) ?
C3 H13 . 0.9400 ?
C4 C5 . 1.348(4) ?
C4 H14 . 0.9400 ?
C5 C6 . 1.406(3) ?
C5 H15 . 0.9400 ?
C6 C31 . 1.496(3) ?
C7 C8 . 1.454(4) ?
C7 H17 . 0.9400 ?
C8 C9 . 1.375(4) ?
C9 C10 . 1.380(5) ?
C9 H19 . 0.9400 ?
C10 C11 . 1.385(5) ?
C10 H110 . 0.9400 ?
C11 C12 . 1.386(4) ?
C11 H111 . 0.9400 ?
C12 C32 . 1.492(4) ?
C13 C14 . 1.443(3) ?
C13 H113 . 0.9400 ?
C14 C15 . 1.384(3) ?
C15 C16 . 1.363(4) ?
C15 H115 . 0.9400 ?
C16 C17 . 1.376(4) ?
C16 H116 . 0.9400 ?
C17 C18 . 1.395(3) ?
C17 H117 . 0.9400 ?
C18 C30 . 1.496(3) ?
C19 C20 . 1.518(3) ?
C19 H119 . 0.9800 ?
C19 H219 . 0.9800 ?
C20 H120 . 0.9800 ?
C20 H220 . 0.9800 ?
C21 C22 . 1.530(3) ?
C21 H121 . 0.9800 ?
C21 H221 . 0.9800 ?
C22 H122 . 0.9800 ?
C22 H222 . 0.9800 ?
C23 C24 . 1.523(4) ?
C23 H123 . 0.9800 ?
C23 H223 . 0.9800 ?
C24 H124 . 0.9800 ?
C24 H224 . 0.9800 ?
C30 H130 . 0.9700 ?
C30 H230 . 0.9700 ?
C30 H330 . 0.9700 ?
C31 H131 . 0.9700 ?
C31 H231 . 0.9700 ?
C31 H331 . 0.9700 ?
C32 H132 . 0.9700 ?
C32 H232 . 0.9700 ?
C32 H332 . 0.9700 ?
